data_1562750
loop_
_publ_author_name
'Wang, Xing'
'Peng, Xia'
'Tang, Chunping'
'Zhou, Shuaizhen'
'Ke, Chang-Qiang'
'Liu, Yueling'
'Yao, Sheng'
'Ai, Jing'
'Ye, Yang'

_publ_section_title
;
 Anti-inflammatory Eudesmane Sesquiterpenoids from <i>Artemisia
 hedinii</i>.
;
_journal_issue 5
_journal_name_full 'Journal of natural products'
_journal_page_first 1626
_journal_page_last 1637
_journal_paper_doi 10.1021/acs.jnatprod.1c00177
_journal_volume 84
_journal_year 2021
_chemical_absolute_configuration rmad
_chemical_formula_moiety 'C15 H24 O4'
_chemical_formula_sum 'C15 H24 O4'
_chemical_formula_weight 268.34
_space_group_crystal_system orthorhombic
_space_group_IT_number 19
_space_group_name_Hall 'P 2ac 2ab'
_space_group_name_H-M_alt 'P 21 21 21'
_atom_sites_solution_hydrogens mixed
_atom_sites_solution_primary dual
_audit_creation_date 2020-09-04
_audit_creation_method
;
Olex2 1.2
(compiled 2018.05.29 svn.r3508 for OlexSys, GUI svn.r5506)
;
_cell_angle_alpha 90
_cell_angle_beta 90
_cell_angle_gamma 90
_cell_formula_units_Z 4
_cell_length_a 6.4265(2)
_cell_length_b 9.3215(4)
_cell_length_c 22.7177(8)
_cell_measurement_reflns_used 9951
_cell_measurement_temperature 150
_cell_measurement_theta_max 74.507
_cell_measurement_theta_min 4.744
_cell_volume 1360.90(9)
_computing_cell_refinement 'SAINT V8.40A (?, 2016)'
_computing_data_reduction 'SAINT V8.40A (?, 2016)'
_computing_molecular_graphics 'Olex2 (Dolomanov et al., 2009)'
_computing_publication_material 'Olex2 (Dolomanov et al., 2009)'
_computing_structure_refinement 'ShelXL (Sheldrick, 2015)'
_computing_structure_solution 'ShelXT (Sheldrick, 2015)'
_diffrn_ambient_temperature 150.0
_diffrn_measured_fraction_theta_full 0.987
_diffrn_measured_fraction_theta_max 0.987
_diffrn_measurement_device_type 'D8 VENTURE'
_diffrn_measurement_method '\f and \w scans'
_diffrn_radiation_type CuK\a
_diffrn_radiation_wavelength 1.54178
_diffrn_reflns_av_R_equivalents 0.0471
_diffrn_reflns_av_unetI/netI 0.0316
_diffrn_reflns_Laue_measured_fraction_full 0.987
_diffrn_reflns_Laue_measured_fraction_max 0.987
_diffrn_reflns_limit_h_max 8
_diffrn_reflns_limit_h_min -7
_diffrn_reflns_limit_k_max 11
_diffrn_reflns_limit_k_min -11
_diffrn_reflns_limit_l_max 28
_diffrn_reflns_limit_l_min -27
_diffrn_reflns_number 14652
_diffrn_reflns_point_group_measured_fraction_full 0.990
_diffrn_reflns_point_group_measured_fraction_max 0.985
_diffrn_reflns_theta_full 67.679
_diffrn_reflns_theta_max 74.619
_diffrn_reflns_theta_min 5.129
_diffrn_standards_number 0
_exptl_absorpt_coefficient_mu 0.758
_exptl_absorpt_correction_T_max 0.7538
_exptl_absorpt_correction_T_min 0.4449
_exptl_absorpt_correction_type multi-scan
_exptl_absorpt_process_details
'SADABS-2016/2 (Bruker,2016/2) was used for absorption correction. wR2(int) was 0.1417 before and 0.0843 after correction. The Ratio of minimum to maximum transmission is 0.5902. The \l/2 correction factor is Not present.'
_exptl_crystal_colour colourless
_exptl_crystal_colour_primary colourless
_exptl_crystal_density_diffrn 1.310
_exptl_crystal_description block
_exptl_crystal_F_000 584
_exptl_crystal_size_max 0.15
_exptl_crystal_size_mid 0.08
_exptl_crystal_size_min 0.05
_refine_diff_density_max 0.248
_refine_diff_density_min -0.200
_refine_diff_density_rms 0.041
_refine_ls_abs_structure_details
;
 Flack x determined using 1082 quotients [(I+)-(I-)]/[(I+)+(I-)]
 (Parsons, Flack and Wagner, Acta Cryst. B69 (2013) 249-259).
;
_refine_ls_abs_structure_Flack 0.01(7)
_refine_ls_extinction_method none
_refine_ls_goodness_of_fit_ref 1.047
_refine_ls_hydrogen_treatment mixed
_refine_ls_matrix_type full
_refine_ls_number_parameters 181
_refine_ls_number_reflns 2741
_refine_ls_number_restraints 0
_refine_ls_restrained_S_all 1.047
_refine_ls_R_factor_all 0.0381
_refine_ls_R_factor_gt 0.0376
_refine_ls_shift/su_max 0.000
_refine_ls_shift/su_mean 0.000
_refine_ls_structure_factor_coef Fsqd
_refine_ls_weighting_details 'w=1/[\s^2^(Fo^2^)+(0.0647P)^2^+0.4518P] where P=(Fo^2^+2Fc^2^)/3'
_refine_ls_weighting_scheme calc
_refine_ls_wR_factor_gt 0.1069
_refine_ls_wR_factor_ref 0.1075
_reflns_Friedel_coverage 0.699
_reflns_Friedel_fraction_full 0.995
_reflns_Friedel_fraction_max 0.983
_reflns_number_gt 2698
_reflns_number_total 2741
_reflns_threshold_expression 'I > 2\s(I)'
_cod_data_source_file np1c00177_si_008.cif
_cod_data_source_block cu_22020628_0m
_cod_depositor_comments 'Adding full bibliography for 1562743--1562751.cif.'
_cod_database_code 1562750
_shelx_shelxl_version_number 2018/3
_shelx_space_group_comment
;
The symmetry employed for this shelxl refinement is uniquely defined
by the following loop, which should always be used as a source of
symmetry information in preference to the above space-group names.
They are only intended as comments.
;
_shelx_estimated_absorpt_t_max 0.963
_shelx_estimated_absorpt_t_min 0.895
_olex2_refinement_description
;
1. Fixed Uiso
 At 1.2 times of:
  All C(H) groups, All C(H,H) groups
 At 1.5 times of:
  All C(H,H,H) groups, All O(H) groups
2.a Ternary CH refined with riding coordinates:
 C6(H6), C7(H7)
2.b Secondary CH2 refined with riding coordinates:
 C8(H8A,H8B), C12(H12A,H12B), C9(H9A,H9B), C1(H1A,H1B), C2(H2A,H2B)
2.c Idealised Me refined as rotating group:
 C15(H15A,H15B,H15C), C14(H14A,H14B,H14C), C13(H13A,H13B,H13C)
2.d Idealised tetrahedral OH refined as rotating group:
 O2(H2), O3(H3)
;
_olex2_submission_special_instructions 'No special instructions were received'

loop_
_space_group_symop_operation_xyz
'x, y, z'
'-x+1/2, -y, z+1/2'
'-x, y+1/2, -z+1/2'
'x+1/2, -y+1/2, -z'

loop_
_atom_site_label
_atom_site_type_symbol
_atom_site_fract_x
_atom_site_fract_y
_atom_site_fract_z
_atom_site_U_iso_or_equiv
_atom_site_adp_type
_atom_site_occupancy
_atom_site_site_symmetry_order
_atom_site_calc_flag
_atom_site_refinement_flags_posn
_atom_site_refinement_flags_adp
_atom_site_refinement_flags_occupancy
_atom_site_disorder_assembly
_atom_site_disorder_group
O2 O 0.4753(3) 0.41741(19) 0.34780(7) 0.0265(4) Uani 1 1 d . . . . .
H2 H 0.593768 0.393548 0.359978 0.040 Uiso 1 1 calc GR . . . .
O4 O -0.1643(3) 0.3305(2) 0.40405(8) 0.0314(4) Uani 1 1 d . . . . .
O3 O 0.1282(3) 0.2920(2) 0.49829(8) 0.0329(4) Uani 1 1 d . . . . .
H3 H 0.168949 0.377487 0.500077 0.049 Uiso 1 1 calc GR . . . .
O1 O 0.7210(4) 0.9279(2) 0.46325(10) 0.0464(6) Uani 1 1 d . . . . .
C6 C 0.3710(3) 0.4991(2) 0.39223(9) 0.0209(5) Uani 1 1 d . . . . .
H6 H 0.415235 0.462177 0.431616 0.025 Uiso 1 1 calc R . . . .
C4 C 0.5709(4) 0.7156(3) 0.42671(10) 0.0236(5) Uani 1 1 d . . . . .
C15 C 0.6662(4) 0.6378(3) 0.47810(11) 0.0307(5) Uani 1 1 d . . . . .
H15A H 0.603761 0.672514 0.514780 0.046 Uiso 1 1 calc GR . . . .
H15B H 0.816515 0.655455 0.478847 0.046 Uiso 1 1 calc GR . . . .
H15C H 0.640457 0.534583 0.474140 0.046 Uiso 1 1 calc GR . . . .
C7 C 0.1338(3) 0.4792(2) 0.38655(9) 0.0212(5) Uani 1 1 d . . . . .
H7 H 0.071291 0.531722 0.420609 0.025 Uiso 1 1 calc R . . . .
C5 C 0.4345(4) 0.6574(2) 0.38773(10) 0.0217(5) Uani 1 1 d . . . . .
C8 C 0.0512(4) 0.5535(3) 0.33131(11) 0.0277(5) Uani 1 1 d . . . . .
H8A H 0.113964 0.509287 0.295879 0.033 Uiso 1 1 calc R . . . .
H8B H -0.101595 0.541369 0.328940 0.033 Uiso 1 1 calc R . . . .
C14 C 0.4473(5) 0.6993(3) 0.27842(11) 0.0352(6) Uani 1 1 d . . . . .
H14A H 0.597558 0.715014 0.281780 0.053 Uiso 1 1 calc GR . . . .
H14B H 0.391789 0.757833 0.246207 0.053 Uiso 1 1 calc GR . . . .
H14C H 0.420333 0.597702 0.270292 0.053 Uiso 1 1 calc GR . . . .
C11 C 0.0557(4) 0.3218(3) 0.39169(10) 0.0238(5) Uani 1 1 d . . . . .
C12 C 0.1624(4) 0.2378(3) 0.44061(10) 0.0270(5) Uani 1 1 d . . . . .
H12A H 0.113218 0.137219 0.439135 0.032 Uiso 1 1 calc R . . . .
H12B H 0.314069 0.236990 0.432910 0.032 Uiso 1 1 calc R . . . .
C3 C 0.6312(4) 0.8686(3) 0.42208(12) 0.0316(6) Uani 1 1 d . . . . .
C10 C 0.3398(4) 0.7424(3) 0.33687(10) 0.0260(5) Uani 1 1 d . . . . .
C9 C 0.1048(4) 0.7120(3) 0.33334(11) 0.0289(5) Uani 1 1 d . . . . .
H9A H 0.035814 0.755583 0.367968 0.035 Uiso 1 1 calc R . . . .
H9B H 0.048079 0.758975 0.297701 0.035 Uiso 1 1 calc R . . . .
C1 C 0.3636(5) 0.9045(3) 0.34656(12) 0.0345(6) Uani 1 1 d . . . . .
H1A H 0.331110 0.955090 0.309345 0.041 Uiso 1 1 calc R . . . .
H1B H 0.261425 0.936126 0.376492 0.041 Uiso 1 1 calc R . . . .
C13 C 0.0752(5) 0.2361(3) 0.33477(11) 0.0334(6) Uani 1 1 d . . . . .
H13A H 0.028320 0.137466 0.341526 0.050 Uiso 1 1 calc GR . . . .
H13B H 0.220882 0.235376 0.322004 0.050 Uiso 1 1 calc GR . . . .
H13C H -0.010985 0.280528 0.304203 0.050 Uiso 1 1 calc GR . . . .
C2 C 0.5820(5) 0.9473(3) 0.36673(14) 0.0386(7) Uani 1 1 d . . . . .
H2A H 0.684946 0.922712 0.335912 0.046 Uiso 1 1 calc R . . . .
H2B H 0.588132 1.051997 0.373720 0.046 Uiso 1 1 calc R . . . .
H4 H -0.194(7) 0.303(5) 0.436(2) 0.058(12) Uiso 1 1 d . . . . .

loop_
_atom_site_aniso_label
_atom_site_aniso_U_11
_atom_site_aniso_U_22
_atom_site_aniso_U_33
_atom_site_aniso_U_23
_atom_site_aniso_U_13
_atom_site_aniso_U_12
O2 0.0197(8) 0.0336(9) 0.0262(8) -0.0058(7) 0.0004(7) 0.0051(7)
O4 0.0172(8) 0.0461(11) 0.0308(9) 0.0110(8) 0.0005(7) 0.0010(8)
O3 0.0342(10) 0.0389(10) 0.0257(8) 0.0066(8) 0.0006(7) 0.0037(8)
O1 0.0506(13) 0.0345(11) 0.0542(12) -0.0095(9) -0.0143(10) -0.0049(10)
C6 0.0177(10) 0.0268(10) 0.0182(9) -0.0008(8) 0.0000(8) 0.0031(9)
C4 0.0182(10) 0.0279(11) 0.0246(10) -0.0019(9) 0.0026(9) 0.0030(9)
C15 0.0270(12) 0.0374(13) 0.0276(12) -0.0022(10) -0.0062(10) 0.0012(11)
C7 0.0176(10) 0.0283(11) 0.0179(9) 0.0011(8) 0.0009(8) 0.0035(9)
C5 0.0178(11) 0.0275(11) 0.0199(10) -0.0002(8) 0.0035(8) 0.0028(9)
C8 0.0210(11) 0.0375(13) 0.0246(11) 0.0064(10) -0.0038(10) 0.0012(10)
C14 0.0379(14) 0.0458(15) 0.0218(11) 0.0060(10) 0.0040(11) 0.0023(12)
C11 0.0178(10) 0.0302(11) 0.0233(10) 0.0022(9) -0.0002(9) 0.0017(9)
C12 0.0244(12) 0.0297(12) 0.0269(11) 0.0046(9) -0.0012(9) 0.0025(10)
C3 0.0241(12) 0.0327(13) 0.0378(13) -0.0042(10) 0.0021(11) 0.0015(11)
C10 0.0267(12) 0.0291(11) 0.0222(11) 0.0034(9) -0.0005(9) 0.0007(10)
C9 0.0242(12) 0.0336(12) 0.0288(12) 0.0089(10) -0.0019(9) 0.0063(10)
C1 0.0374(15) 0.0284(12) 0.0377(13) 0.0073(11) -0.0015(12) 0.0009(11)
C13 0.0334(14) 0.0361(13) 0.0307(13) -0.0040(11) -0.0063(11) -0.0005(11)
C2 0.0401(16) 0.0282(12) 0.0476(15) 0.0050(11) 0.0018(13) -0.0047(11)

loop_
_atom_type_symbol
_atom_type_description
_atom_type_scat_dispersion_real
_atom_type_scat_dispersion_imag
_atom_type_scat_source
C C 0.0181 0.0091 'International Tables Vol C Tables 4.2.6.8 and 6.1.1.4'
H H 0.0000 0.0000 'International Tables Vol C Tables 4.2.6.8 and 6.1.1.4'
O O 0.0492 0.0322 'International Tables Vol C Tables 4.2.6.8 and 6.1.1.4'

loop_
_geom_angle_atom_site_label_1
_geom_angle_atom_site_label_2
_geom_angle_atom_site_label_3
_geom_angle
_geom_angle_site_symmetry_1
_geom_angle_site_symmetry_3
_geom_angle_publ_flag
O2 C6 C7 109.90(18) . . ?
O2 C6 C5 109.89(17) . . ?
C5 C6 C7 111.91(18) . . ?
C5 C4 C15 125.1(2) . . ?
C5 C4 C3 120.4(2) . . ?
C3 C4 C15 114.4(2) . . ?
C6 C7 C11 115.25(18) . . ?
C8 C7 C6 110.97(19) . . ?
C8 C7 C11 112.15(19) . . ?
C4 C5 C6 120.8(2) . . ?
C4 C5 C10 122.9(2) . . ?
C10 C5 C6 116.31(19) . . ?
C9 C8 C7 109.7(2) . . ?
O4 C11 C7 106.14(18) . . ?
O4 C11 C12 109.1(2) . . ?
O4 C11 C13 105.9(2) . . ?
C12 C11 C7 113.24(19) . . ?
C12 C11 C13 108.2(2) . . ?
C13 C11 C7 113.8(2) . . ?
O3 C12 C11 114.8(2) . . ?
O1 C3 C4 120.0(3) . . ?
O1 C3 C2 121.4(3) . . ?
C4 C3 C2 118.6(2) . . ?
C5 C10 C14 109.7(2) . . ?
C5 C10 C9 109.6(2) . . ?
C5 C10 C1 111.3(2) . . ?
C9 C10 C14 110.2(2) . . ?
C1 C10 C14 109.5(2) . . ?
C1 C10 C9 106.6(2) . . ?
C8 C9 C10 113.8(2) . . ?
C2 C1 C10 113.0(2) . . ?
C3 C2 C1 108.6(2) . . ?

loop_
_geom_bond_atom_site_label_1
_geom_bond_atom_site_label_2
_geom_bond_distance
_geom_bond_site_symmetry_2
_geom_bond_publ_flag
O2 C6 1.431(3) . ?
O4 C11 1.444(3) . ?
O3 C12 1.421(3) . ?
O1 C3 1.230(3) . ?
C6 C7 1.541(3) . ?
C6 C5 1.535(3) . ?
C4 C15 1.505(3) . ?
C4 C5 1.359(3) . ?
C4 C3 1.481(4) . ?
C7 C8 1.528(3) . ?
C7 C11 1.555(3) . ?
C5 C10 1.527(3) . ?
C8 C9 1.518(4) . ?
C14 C10 1.550(3) . ?
C11 C12 1.523(3) . ?
C11 C13 1.525(3) . ?
C3 C2 1.489(4) . ?
C10 C9 1.539(4) . ?
C10 C1 1.535(4) . ?
C1 C2 1.529(4) . ?
